data_2216900
loop_
_publ_author_name
'Wu Zhang'
'Li Yao'
'Ruo-Jie Tao'

_publ_section_title
;
 4,4'-Bis(prop-2-ynyloxy)biphenyl
;
_journal_coeditor_code BH2156
_journal_issue 1
_journal_name_full 'Acta Crystallographica Section E'
_journal_page_first o307
_journal_page_last o307
_journal_paper_doi 10.1107/S160053680706638X
_journal_volume 64
_journal_year 2008
_chemical_formula_iupac 'C18 H14 O2'
_chemical_formula_moiety 'C18 H14 O2'
_chemical_formula_sum 'C18 H14 O2'
_chemical_formula_weight 262.29
_chemical_name_systematic
;
4,4'-Bis(prop-2-ynyloxy)biphenyl
;
_space_group_IT_number 61
_symmetry_cell_setting orthorhombic
_symmetry_space_group_name_Hall '-P 2ac 2ab'
_symmetry_space_group_name_H-M 'P b c a'
_atom_sites_solution_hydrogens geom
_atom_sites_solution_primary direct
_atom_sites_solution_secondary difmap
_audit_creation_method SHELXL97
_cell_angle_alpha 90.00
_cell_angle_beta 90.00
_cell_angle_gamma 90.00
_cell_formula_units_Z 4
_cell_length_a 7.5881(16)
_cell_length_b 8.2061(18)
_cell_length_c 22.873(5)
_cell_measurement_reflns_used 1896
_cell_measurement_temperature 293(2)
_cell_measurement_theta_max 55.823
_cell_measurement_theta_min 5.366
_cell_volume 1424.3(5)
_computing_cell_refinement '<i>APEX2</i> (Bruker, 2005)'
_computing_data_collection '<i>APEX2</i> (Bruker, 2005)'
_computing_data_reduction '<i>APEX2</i> (Bruker, 2005)'
_computing_molecular_graphics
;
<i>SHELXTL</i> (Bruker, 2005) and <i>DIAMOND</i> (Brandenburg,
1998)
;
_computing_publication_material 'SHELXL97 (Sheldrick, 1997)'
_computing_structure_refinement 'SHELXL97 (Sheldrick, 1997)'
_computing_structure_solution '<i>SHELXS97</i> (Sheldrick, 1997)'
_diffrn_ambient_temperature 293(2)
_diffrn_measured_fraction_theta_full 0.994
_diffrn_measured_fraction_theta_max 0.994
_diffrn_measurement_device_type 'Bruker APEXII CCD area-detector'
_diffrn_measurement_method '\f and \w'
_diffrn_radiation_monochromator graphite
_diffrn_radiation_source 'fine-focus sealed tube'
_diffrn_radiation_type MoK\a
_diffrn_radiation_wavelength 0.71073
_diffrn_reflns_av_R_equivalents 0.0397
_diffrn_reflns_av_sigmaI/netI 0.0289
_diffrn_reflns_limit_h_max 8
_diffrn_reflns_limit_h_min -9
_diffrn_reflns_limit_k_max 10
_diffrn_reflns_limit_k_min -9
_diffrn_reflns_limit_l_max 26
_diffrn_reflns_limit_l_min -28
_diffrn_reflns_number 7569
_diffrn_reflns_theta_full 25.99
_diffrn_reflns_theta_max 25.99
_diffrn_reflns_theta_min 3.22
_diffrn_standards_decay_% 0
_diffrn_standards_interval_count 0
_diffrn_standards_interval_time 0
_diffrn_standards_number 0
_exptl_absorpt_coefficient_mu 0.079
_exptl_absorpt_correction_type none
_exptl_crystal_colour colourless
_exptl_crystal_density_diffrn 1.223
_exptl_crystal_density_method 'not measured'
_exptl_crystal_description block
_exptl_crystal_F_000 552
_exptl_crystal_size_max 0.20
_exptl_crystal_size_mid 0.17
_exptl_crystal_size_min 0.15
_refine_diff_density_max 0.157
_refine_diff_density_min -0.141
_refine_ls_extinction_method none
_refine_ls_goodness_of_fit_ref 1.075
_refine_ls_hydrogen_treatment constr
_refine_ls_matrix_type full
_refine_ls_number_constraints 0
_refine_ls_number_parameters 91
_refine_ls_number_reflns 1392
_refine_ls_number_restraints 0
_refine_ls_restrained_S_all 1.075
_refine_ls_R_factor_all 0.0732
_refine_ls_R_factor_gt 0.0510
_refine_ls_shift/su_max 0.000
_refine_ls_shift/su_mean 0.000
_refine_ls_structure_factor_coef Fsqd
_refine_ls_weighting_details 'calc w=1/[\s^2^(Fo^2^)+(0.0448P)^2^+0.3393P] where P=(Fo^2^+2Fc^2^)/3'
_refine_ls_weighting_scheme calc
_refine_ls_wR_factor_gt 0.1082
_refine_ls_wR_factor_ref 0.1158
_reflns_number_gt 1037
_reflns_number_total 1392
_reflns_threshold_expression I>2\s(I)
_cod_data_source_file bh2156.cif
_cod_data_source_block I
_cod_database_code 2216900
_cod_database_fobs_code 2216900

loop_
_symmetry_equiv_pos_as_xyz
'x, y, z'
'-x+1/2, -y, z+1/2'
'-x, y+1/2, -z+1/2'
'x+1/2, -y+1/2, -z'
'-x, -y, -z'
'x-1/2, y, -z-1/2'
'x, -y-1/2, z-1/2'
'-x-1/2, y-1/2, z'

loop_
_atom_site_type_symbol
_atom_site_label
_atom_site_fract_x
_atom_site_fract_y
_atom_site_fract_z
_atom_site_U_iso_or_equiv
_atom_site_adp_type
_atom_site_calc_flag
_atom_site_refinement_flags
_atom_site_occupancy
C C1 0.0440(4) 0.7955(3) 0.21976(10) 0.0956(9) Uani d . 1
H H1 0.0256 0.8708 0.2495 0.115 Uiso calc R 1
C C2 0.0669(3) 0.7021(2) 0.18279(8) 0.0636(5) Uani d . 1
C C3 0.0975(3) 0.5881(2) 0.13510(8) 0.0587(5) Uani d . 1
H H3A 0.0660 0.6382 0.0981 0.070 Uiso calc R 1
H H3B 0.2212 0.5586 0.1336 0.070 Uiso calc R 1
C C4 0.0023(2) 0.32626(19) 0.10298(7) 0.0408(4) Uani d . 1
C C5 -0.0877(2) 0.1838(2) 0.11486(7) 0.0474(4) Uani d . 1
H H5A -0.1484 0.1728 0.1500 0.057 Uiso calc R 1
C C6 -0.0879(2) 0.0580(2) 0.07515(7) 0.0465(4) Uani d . 1
H H6A -0.1493 -0.0369 0.0842 0.056 Uiso calc R 1
C C7 0.0007(2) 0.06755(18) 0.02165(6) 0.0381(4) Uani d . 1
C C8 0.0918(2) 0.2113(2) 0.01155(7) 0.0483(5) Uani d . 1
H H8A 0.1545 0.2222 -0.0232 0.058 Uiso calc R 1
C C9 0.0934(2) 0.3391(2) 0.05092(7) 0.0493(5) Uani d . 1
H H9A 0.1558 0.4337 0.0424 0.059 Uiso calc R 1
O O1 -0.00711(15) 0.44653(14) 0.14459(5) 0.0507(4) Uani d . 1

loop_
_atom_site_aniso_label
_atom_site_aniso_U_11
_atom_site_aniso_U_22
_atom_site_aniso_U_33
_atom_site_aniso_U_12
_atom_site_aniso_U_13
_atom_site_aniso_U_23
C1 0.139(3) 0.0774(17) 0.0706(14) -0.0022(17) 0.0079(14) -0.0255(13)
C2 0.0802(14) 0.0552(12) 0.0554(11) -0.0051(11) 0.0010(10) -0.0046(10)
C3 0.0691(13) 0.0485(11) 0.0586(11) -0.0098(10) 0.0079(10) -0.0049(9)
C4 0.0390(9) 0.0414(9) 0.0421(8) 0.0028(8) -0.0008(7) 0.0011(7)
C5 0.0483(10) 0.0518(11) 0.0421(9) -0.0054(8) 0.0082(8) 0.0036(8)
C6 0.0485(10) 0.0439(10) 0.0470(9) -0.0094(8) 0.0049(8) 0.0042(8)
C7 0.0323(8) 0.0388(9) 0.0431(8) 0.0033(7) -0.0009(7) 0.0052(7)
C8 0.0523(10) 0.0459(10) 0.0468(9) -0.0057(8) 0.0132(8) 0.0021(8)
C9 0.0541(11) 0.0407(10) 0.0531(10) -0.0093(8) 0.0111(8) 0.0018(8)
O1 0.0577(8) 0.0463(7) 0.0480(6) -0.0062(6) 0.0081(6) -0.0044(6)

loop_
_atom_type_symbol
_atom_type_description
_atom_type_scat_dispersion_real
_atom_type_scat_dispersion_imag
_atom_type_scat_source
C C 0.0033 0.0016 'International Tables Vol C Tables 4.2.6.8 and 6.1.1.4'
H H 0.0000 0.0000 'International Tables Vol C Tables 4.2.6.8 and 6.1.1.4'
O O 0.0106 0.0060 'International Tables Vol C Tables 4.2.6.8 and 6.1.1.4'

loop_
_geom_angle_atom_site_label_1
_geom_angle_atom_site_label_2
_geom_angle_atom_site_label_3
_geom_angle_site_symmetry_3
_geom_angle
C2 C1 H1 . 180.0
C1 C2 C3 . 178.3(2)
O1 C3 C2 . 108.71(15)
O1 C3 H3A . 109.9
C2 C3 H3A . 109.9
O1 C3 H3B . 109.9
C2 C3 H3B . 109.9
H3A C3 H3B . 108.3
O1 C4 C5 . 116.53(14)
O1 C4 C9 . 124.67(15)
C5 C4 C9 . 118.80(15)
C6 C5 C4 . 120.43(15)
C6 C5 H5A . 119.8
C4 C5 H5A . 119.8
C5 C6 C7 . 122.35(15)
C5 C6 H6A . 118.8
C7 C6 H6A . 118.8
C8 C7 C6 . 115.68(14)
C8 C7 C7 5 121.82(17)
C6 C7 C7 5 122.50(17)
C9 C8 C7 . 122.78(15)
C9 C8 H8A . 118.6
C7 C8 H8A . 118.6
C4 C9 C8 . 119.95(15)
C4 C9 H9A . 120.0
C8 C9 H9A . 120.0
C4 O1 C3 . 116.87(12)

loop_
_geom_bond_atom_site_label_1
_geom_bond_atom_site_label_2
_geom_bond_site_symmetry_2
_geom_bond_distance
C1 C2 . 1.155(3)
C1 H1 . 0.9300
C2 C3 . 1.456(3)
C3 O1 . 1.424(2)
C3 H3A . 0.9700
C3 H3B . 0.9700
C4 O1 . 1.3729(19)
C4 C5 . 1.381(2)
C4 C9 . 1.381(2)
C5 C6 . 1.375(2)
C5 H5A . 0.9300
C6 C7 . 1.399(2)
C6 H6A . 0.9300
C7 C8 . 1.386(2)
C7 C7 5 1.487(3)
C8 C9 . 1.382(2)
C8 H8A . 0.9300
C9 H9A . 0.9300

loop_
_geom_torsion_atom_site_label_1
_geom_torsion_atom_site_label_2
_geom_torsion_atom_site_label_3
_geom_torsion_atom_site_label_4
_geom_torsion_site_symmetry_1
_geom_torsion_site_symmetry_4
_geom_torsion
O1 C4 C5 C6 . . 178.87(15)
C9 C4 C5 C6 . . -0.8(2)
C4 C5 C6 C7 . . -0.1(3)
C5 C6 C7 C8 . . 1.1(2)
C5 C6 C7 C7 . 5 -179.38(18)
C6 C7 C8 C9 . . -1.2(2)
C7 C7 C8 C9 5 . 179.30(18)
O1 C4 C9 C8 . . -178.91(16)
C5 C4 C9 C8 . . 0.7(3)
C7 C8 C9 C4 . . 0.3(3)
C5 C4 O1 C3 . . 174.67(16)
C9 C4 O1 C3 . . -5.7(2)
C2 C3 O1 C4 . . 178.71(15)
